data_2238521
loop_
_publ_author_name
'Vologzhanina, Anna V.'
'Gusev, Dmitry M.'
'Golovanov, Alexander A.'
'Pisareva, Valentina S.'

_publ_section_title
;
 (<i>E</i>,<i>Z</i>)-1-(4-Chlorophenyl)-5-phenyl-5-(phenylsulfanyl)penta-2,4-dien-1-one
;
_journal_coeditor_code LD2112
_journal_issue 9
_journal_name_full 'Acta Crystallographica Section E'
_journal_page_first o1479
_journal_paper_doi 10.1107/S160053681302312X
_journal_volume 69
_journal_year 2013
_chemical_formula_iupac 'C23 H17 Cl O S'
_chemical_formula_moiety 'C23 H17 Cl O S'
_chemical_formula_sum 'C23 H17 Cl O S'
_chemical_formula_weight 376.88
_chemical_melting_point_gt 366
_chemical_melting_point_lt 280
_chemical_name_systematic (<i>E</i>,<i>Z</i>)-1-(4-Chlorophenyl)-5-phenyl-5-(phenylsulfanyl)penta-2,4-dien-1-one
_space_group_IT_number 61
_symmetry_cell_setting orthorhombic
_symmetry_space_group_name_Hall '-P 2ac 2ab'
_symmetry_space_group_name_H-M 'P b c a'
_atom_sites_solution_hydrogens geom
_atom_sites_solution_primary direct
_atom_sites_solution_secondary difmap
_audit_creation_method SHELXL-97
_cell_angle_alpha 90.00
_cell_angle_beta 90.00
_cell_angle_gamma 90.00
_cell_formula_units_Z 8
_cell_length_a 8.2663(11)
_cell_length_b 11.1661(13)
_cell_length_c 39.478(6)
_cell_measurement_reflns_used 1957
_cell_measurement_temperature 120(2)
_cell_measurement_theta_max 27.75
_cell_measurement_theta_min 2.67
_cell_volume 3643.9(8)
_computing_cell_refinement 'SAINT (Bruker, 2005)'
_computing_data_collection 'APEX2 (Bruker, 2005)'
_computing_data_reduction 'SAINT (Bruker, 2005)'
_computing_molecular_graphics 'SHELXTL (Sheldrick, 2008)'
_computing_publication_material 'SHELXTL (Sheldrick, 2008)'
_computing_structure_refinement 'SHELXTL (Sheldrick, 2008)'
_computing_structure_solution 'SHELXTL (Sheldrick, 2008)'
_diffrn_ambient_temperature 120(2)
_diffrn_measured_fraction_theta_full 0.999
_diffrn_measured_fraction_theta_max 0.999
_diffrn_measurement_device_type 'Bruker APEXII CCD'
_diffrn_measurement_method '\w scans'
_diffrn_radiation_monochromator graphite
_diffrn_radiation_source 'fine-focus sealed tube'
_diffrn_radiation_type MoK\a
_diffrn_radiation_wavelength 0.71073
_diffrn_reflns_av_R_equivalents 0.0882
_diffrn_reflns_av_sigmaI/netI 0.0877
_diffrn_reflns_limit_h_max 11
_diffrn_reflns_limit_h_min -11
_diffrn_reflns_limit_k_max 15
_diffrn_reflns_limit_k_min -11
_diffrn_reflns_limit_l_max 38
_diffrn_reflns_limit_l_min -55
_diffrn_reflns_number 20709
_diffrn_reflns_theta_full 30.00
_diffrn_reflns_theta_max 30.00
_diffrn_reflns_theta_min 2.06
_exptl_absorpt_coefficient_mu 0.333
_exptl_absorpt_correction_T_max 0.967
_exptl_absorpt_correction_T_min 0.903
_exptl_absorpt_correction_type multi-scan
_exptl_absorpt_process_details '(SADABS; Sheldrick, 1998)'
_exptl_crystal_colour yellow
_exptl_crystal_density_diffrn 1.374
_exptl_crystal_density_method 'not measured'
_exptl_crystal_description needle
_exptl_crystal_F_000 1568
_exptl_crystal_size_max 0.38
_exptl_crystal_size_mid 0.08
_exptl_crystal_size_min 0.07
_refine_diff_density_max 0.382
_refine_diff_density_min -0.370
_refine_ls_extinction_method none
_refine_ls_goodness_of_fit_ref 1.002
_refine_ls_hydrogen_treatment constr
_refine_ls_matrix_type full
_refine_ls_number_parameters 235
_refine_ls_number_reflns 5311
_refine_ls_number_restraints 0
_refine_ls_restrained_S_all 1.002
_refine_ls_R_factor_all 0.1117
_refine_ls_R_factor_gt 0.0491
_refine_ls_shift/su_max 0.000
_refine_ls_shift/su_mean 0.000
_refine_ls_structure_factor_coef Fsqd
_refine_ls_weighting_details 'calc w=1/[\s^2^(Fo^2^)+(0.0190P)^2^+2.8000P] where P=(Fo^2^+2Fc^2^)/3'
_refine_ls_weighting_scheme calc
_refine_ls_wR_factor_gt 0.0779
_refine_ls_wR_factor_ref 0.0995
_reflns_number_gt 3104
_reflns_number_total 5311
_reflns_threshold_expression I>2\s(I)
_cod_data_source_file ld2112.cif
_cod_data_source_block I
_cod_database_code 2238521
_cod_database_fobs_code 2238521

loop_
_symmetry_equiv_pos_as_xyz
'x, y, z'
'-x+1/2, -y, z+1/2'
'-x, y+1/2, -z+1/2'
'x+1/2, -y+1/2, -z'
'-x, -y, -z'
'x-1/2, y, -z-1/2'
'x, -y-1/2, z-1/2'
'-x-1/2, y-1/2, z'

loop_
_atom_site_type_symbol
_atom_site_label
_atom_site_fract_x
_atom_site_fract_y
_atom_site_fract_z
_atom_site_U_iso_or_equiv
_atom_site_adp_type
_atom_site_calc_flag
_atom_site_refinement_flags
_atom_site_occupancy
_atom_site_symmetry_multiplicity
S S1 0.88212(7) 0.25480(5) 0.159299(14) 0.02170(13) Uani d . 1 1
Cl Cl1 0.91964(8) -0.02110(5) -0.110391(14) 0.02792(15) Uani d . 1 1
O O1 0.6697(2) 0.08592(16) 0.04724(4) 0.0328(4) Uani d . 1 1
C C1 0.7800(3) 0.1369(2) 0.03200(6) 0.0222(5) Uani d . 1 1
C C2 0.8736(3) 0.2331(2) 0.04818(6) 0.0220(5) Uani d . 1 1
H H2A 0.9446 0.2803 0.0348 0.026 Uiso calc R 1 1
C C3 0.8611(3) 0.2558(2) 0.08142(5) 0.0210(5) Uani d . 1 1
H H3A 0.7946 0.2043 0.0946 0.025 Uiso calc R 1 1
C C4 0.9409(3) 0.35209(19) 0.09840(6) 0.0207(5) Uani d . 1 1
H H4A 0.9973 0.4078 0.0845 0.025 Uiso calc R 1 1
C C5 0.9444(3) 0.37216(19) 0.13219(6) 0.0188(5) Uani d . 1 1
C C6 1.0132(3) 0.48280(19) 0.14683(6) 0.0173(5) Uani d . 1 1
C C7 1.0076(3) 0.5896(2) 0.12817(6) 0.0233(5) Uani d . 1 1
H H7A 0.9575 0.5906 0.1065 0.028 Uiso calc R 1 1
C C8 1.0748(3) 0.6937(2) 0.14119(7) 0.0294(6) Uani d . 1 1
H H8A 1.0716 0.7655 0.1283 0.035 Uiso calc R 1 1
C C9 1.1464(3) 0.6935(2) 0.17291(7) 0.0293(6) Uani d . 1 1
H H9A 1.1925 0.7648 0.1817 0.035 Uiso calc R 1 1
C C10 1.1504(3) 0.5892(2) 0.19162(6) 0.0266(6) Uani d . 1 1
H H10A 1.1986 0.5890 0.2135 0.032 Uiso calc R 1 1
C C11 1.0847(3) 0.4850(2) 0.17873(6) 0.0213(5) Uani d . 1 1
H H11A 1.0884 0.4137 0.1918 0.026 Uiso calc R 1 1
C C12 0.8177(3) 0.1007(2) -0.00365(6) 0.0199(5) Uani d . 1 1
C C13 0.9341(3) 0.1579(2) -0.02328(6) 0.0275(6) Uani d . 1 1
H H13A 0.9929 0.2234 -0.0141 0.033 Uiso calc R 1 1
C C14 0.9652(3) 0.1205(2) -0.05610(6) 0.0292(6) Uani d . 1 1
H H14A 1.0441 0.1605 -0.0695 0.035 Uiso calc R 1 1
C C15 0.8809(3) 0.0248(2) -0.06919(5) 0.0206(5) Uani d . 1 1
C C16 0.7655(3) -0.0342(2) -0.05040(6) 0.0262(6) Uani d . 1 1
H H16A 0.7082 -0.1002 -0.0597 0.031 Uiso calc R 1 1
C C17 0.7343(3) 0.0043(2) -0.01770(6) 0.0261(5) Uani d . 1 1
H H17A 0.6546 -0.0358 -0.0046 0.031 Uiso calc R 1 1
C C18 0.7446(3) 0.32191(19) 0.18812(6) 0.0176(5) Uani d . 1 1
C C19 0.7105(3) 0.2586(2) 0.21755(6) 0.0209(5) Uani d . 1 1
H H19A 0.7657 0.1857 0.2222 0.025 Uiso calc R 1 1
C C20 0.5960(3) 0.3016(2) 0.24015(6) 0.0229(5) Uani d . 1 1
H H20A 0.5721 0.2575 0.2601 0.028 Uiso calc R 1 1
C C21 0.5163(3) 0.4082(2) 0.23384(6) 0.0243(5) Uani d . 1 1
H H21A 0.4386 0.4380 0.2495 0.029 Uiso calc R 1 1
C C22 0.5510(3) 0.4712(2) 0.20447(6) 0.0232(5) Uani d . 1 1
H H22A 0.4961 0.5442 0.2000 0.028 Uiso calc R 1 1
C C23 0.6647(3) 0.4293(2) 0.18159(6) 0.0204(5) Uani d . 1 1
H H23A 0.6879 0.4735 0.1616 0.024 Uiso calc R 1 1

loop_
_atom_site_aniso_label
_atom_site_aniso_U_11
_atom_site_aniso_U_22
_atom_site_aniso_U_33
_atom_site_aniso_U_12
_atom_site_aniso_U_13
_atom_site_aniso_U_23
S1 0.0278(3) 0.0179(3) 0.0194(3) 0.0019(3) 0.0046(3) 0.0014(2)
Cl1 0.0348(3) 0.0317(3) 0.0173(3) 0.0022(3) 0.0017(3) -0.0028(2)
O1 0.0357(11) 0.0387(10) 0.0240(9) -0.0100(9) 0.0075(8) -0.0041(8)
C1 0.0218(13) 0.0246(13) 0.0202(13) 0.0011(10) 0.0013(10) 0.0018(10)
C2 0.0254(12) 0.0218(12) 0.0188(11) -0.0005(10) -0.0001(10) 0.0009(9)
C3 0.0217(12) 0.0217(11) 0.0197(11) 0.0028(10) 0.0003(9) 0.0012(10)
C4 0.0218(12) 0.0204(12) 0.0198(12) -0.0018(10) 0.0022(10) 0.0011(9)
C5 0.0176(11) 0.0188(11) 0.0200(11) 0.0027(9) 0.0012(10) 0.0020(9)
C6 0.0152(11) 0.0184(11) 0.0183(11) 0.0014(9) 0.0032(9) 0.0004(9)
C7 0.0226(13) 0.0239(12) 0.0233(13) 0.0047(10) 0.0025(10) 0.0005(10)
C8 0.0338(15) 0.0199(13) 0.0344(15) 0.0018(11) 0.0083(12) 0.0022(11)
C9 0.0247(14) 0.0253(13) 0.0381(15) -0.0041(11) 0.0018(12) -0.0099(12)
C10 0.0208(13) 0.0343(14) 0.0247(13) 0.0020(11) -0.0023(11) -0.0093(11)
C11 0.0204(12) 0.0230(12) 0.0205(11) 0.0041(10) 0.0020(10) -0.0001(10)
C12 0.0230(12) 0.0217(12) 0.0149(11) 0.0028(10) -0.0004(10) 0.0012(9)
C13 0.0326(15) 0.0299(14) 0.0199(12) -0.0100(12) 0.0000(11) -0.0037(10)
C14 0.0281(14) 0.0381(15) 0.0213(13) -0.0121(12) 0.0055(11) -0.0006(11)
C15 0.0244(12) 0.0252(12) 0.0122(10) 0.0059(11) -0.0013(9) -0.0003(9)
C16 0.0330(14) 0.0240(13) 0.0216(13) -0.0065(11) -0.0009(11) -0.0022(10)
C17 0.0297(14) 0.0263(13) 0.0223(12) -0.0086(11) 0.0043(11) 0.0000(11)
C18 0.0171(11) 0.0189(11) 0.0168(11) -0.0018(9) -0.0001(9) -0.0013(9)
C19 0.0228(12) 0.0198(12) 0.0203(12) 0.0004(10) -0.0027(9) 0.0016(10)
C20 0.0266(13) 0.0259(12) 0.0164(11) -0.0048(11) 0.0009(10) 0.0033(9)
C21 0.0222(13) 0.0273(13) 0.0232(13) -0.0016(10) 0.0045(10) -0.0045(10)
C22 0.0215(13) 0.0212(12) 0.0271(13) 0.0000(10) 0.0003(10) -0.0003(10)
C23 0.0211(12) 0.0198(11) 0.0202(12) -0.0018(10) 0.0012(10) 0.0030(9)

loop_
_atom_type_symbol
_atom_type_description
_atom_type_scat_dispersion_real
_atom_type_scat_dispersion_imag
_atom_type_scat_source
C C 0.0033 0.0016 'International Tables Vol C Tables 4.2.6.8 and 6.1.1.4'
H H 0.0000 0.0000 'International Tables Vol C Tables 4.2.6.8 and 6.1.1.4'
O O 0.0106 0.0060 'International Tables Vol C Tables 4.2.6.8 and 6.1.1.4'
S S 0.1246 0.1234 'International Tables Vol C Tables 4.2.6.8 and 6.1.1.4'
Cl Cl 0.1484 0.1585 'International Tables Vol C Tables 4.2.6.8 and 6.1.1.4'

loop_
_geom_angle_atom_site_label_1
_geom_angle_atom_site_label_2
_geom_angle_atom_site_label_3
_geom_angle
C5 S1 C18 105.17(10)
O1 C1 C2 121.0(2)
O1 C1 C12 119.2(2)
C2 C1 C12 119.8(2)
C3 C2 C1 121.5(2)
C3 C2 H2A 119.2
C1 C2 H2A 119.2
C2 C3 C4 124.5(2)
C2 C3 H3A 117.8
C4 C3 H3A 117.8
C5 C4 C3 126.7(2)
C5 C4 H4A 116.7
C3 C4 H4A 116.7
C4 C5 C6 122.2(2)
C4 C5 S1 117.89(17)
C6 C5 S1 119.65(17)
C11 C6 C7 118.3(2)
C11 C6 C5 122.2(2)
C7 C6 C5 119.5(2)
C8 C7 C6 120.3(2)
C8 C7 H7A 119.8
C6 C7 H7A 119.8
C9 C8 C7 120.3(2)
C9 C8 H8A 119.9
C7 C8 H8A 119.9
C10 C9 C8 119.8(2)
C10 C9 H9A 120.1
C8 C9 H9A 120.1
C9 C10 C11 120.3(2)
C9 C10 H10A 119.9
C11 C10 H10A 119.9
C10 C11 C6 121.1(2)
C10 C11 H11A 119.5
C6 C11 H11A 119.5
C13 C12 C17 118.4(2)
C13 C12 C1 122.9(2)
C17 C12 C1 118.7(2)
C14 C13 C12 120.7(2)
C14 C13 H13A 119.6
C12 C13 H13A 119.6
C15 C14 C13 119.4(2)
C15 C14 H14A 120.3
C13 C14 H14A 120.3
C16 C15 C14 121.3(2)
C16 C15 Cl1 119.48(18)
C14 C15 Cl1 119.17(18)
C15 C16 C17 118.9(2)
C15 C16 H16A 120.6
C17 C16 H16A 120.6
C16 C17 C12 121.3(2)
C16 C17 H17A 119.4
C12 C17 H17A 119.4
C19 C18 C23 119.8(2)
C19 C18 S1 116.83(17)
C23 C18 S1 123.27(17)
C20 C19 C18 120.0(2)
C20 C19 H19A 120.0
C18 C19 H19A 120.0
C21 C20 C19 120.5(2)
C21 C20 H20A 119.8
C19 C20 H20A 119.8
C20 C21 C22 119.2(2)
C20 C21 H21A 120.4
C22 C21 H21A 120.4
C23 C22 C21 121.0(2)
C23 C22 H22A 119.5
C21 C22 H22A 119.5
C22 C23 C18 119.5(2)
C22 C23 H23A 120.3
C18 C23 H23A 120.3

loop_
_geom_bond_atom_site_label_1
_geom_bond_atom_site_label_2
_geom_bond_distance
S1 C5 1.769(2)
S1 C18 1.774(2)
Cl1 C15 1.735(2)
O1 C1 1.231(3)
C1 C2 1.470(3)
C1 C12 1.497(3)
C2 C3 1.340(3)
C2 H2A 0.9500
C3 C4 1.429(3)
C3 H3A 0.9500
C4 C5 1.353(3)
C4 H4A 0.9500
C5 C6 1.478(3)
C6 C11 1.391(3)
C6 C7 1.402(3)
C7 C8 1.388(3)
C7 H7A 0.9500
C8 C9 1.385(3)
C8 H8A 0.9500
C9 C10 1.379(3)
C9 H9A 0.9500
C10 C11 1.381(3)
C10 H10A 0.9500
C11 H11A 0.9500
C12 C13 1.391(3)
C12 C17 1.393(3)
C13 C14 1.386(3)
C13 H13A 0.9500
C14 C15 1.377(3)
C14 H14A 0.9500
C15 C16 1.376(3)
C16 C17 1.385(3)
C16 H16A 0.9500
C17 H17A 0.9500
C18 C19 1.389(3)
C18 C23 1.394(3)
C19 C20 1.387(3)
C19 H19A 0.9500
C20 C21 1.384(3)
C20 H20A 0.9500
C21 C22 1.386(3)
C21 H21A 0.9500
C22 C23 1.384(3)
C22 H22A 0.9500
C23 H23A 0.9500

loop_
_geom_hbond_atom_site_label_D
_geom_hbond_atom_site_label_H
_geom_hbond_atom_site_label_A
_geom_hbond_site_symmetry_A
_geom_hbond_distance_DH
_geom_hbond_distance_HA
_geom_hbond_distance_DA
_geom_hbond_angle_DHA
_geom_hbond_publ_flag
C7 H7A O1 8_765 0.95 2.566 3.515(3) 178 yes

loop_
_geom_torsion_atom_site_label_1
_geom_torsion_atom_site_label_2
_geom_torsion_atom_site_label_3
_geom_torsion_atom_site_label_4
_geom_torsion
O1 C1 C2 C3 11.0(4)
C12 C1 C2 C3 -169.6(2)
C1 C2 C3 C4 -176.1(2)
C2 C3 C4 C5 -173.4(2)
C3 C4 C5 C6 -172.1(2)
C3 C4 C5 S1 14.1(3)
C18 S1 C5 C4 -131.58(19)
C18 S1 C5 C6 54.5(2)
C4 C5 C6 C11 -150.1(2)
S1 C5 C6 C11 23.6(3)
C4 C5 C6 C7 29.7(3)
S1 C5 C6 C7 -156.70(18)
C11 C6 C7 C8 1.2(3)
C5 C6 C7 C8 -178.6(2)
C6 C7 C8 C9 -0.7(4)
C7 C8 C9 C10 -0.1(4)
C8 C9 C10 C11 0.6(4)
C9 C10 C11 C6 -0.1(4)
C7 C6 C11 C10 -0.8(3)
C5 C6 C11 C10 179.0(2)
O1 C1 C12 C13 176.4(2)
C2 C1 C12 C13 -3.0(3)
O1 C1 C12 C17 -4.6(3)
C2 C1 C12 C17 176.0(2)
C17 C12 C13 C14 0.6(4)
C1 C12 C13 C14 179.6(2)
C12 C13 C14 C15 -0.7(4)
C13 C14 C15 C16 0.4(4)
C13 C14 C15 Cl1 179.6(2)
C14 C15 C16 C17 0.0(4)
Cl1 C15 C16 C17 -179.20(19)
C15 C16 C17 C12 -0.2(4)
C13 C12 C17 C16 -0.1(4)
C1 C12 C17 C16 -179.2(2)
C5 S1 C18 C19 -163.19(18)
C5 S1 C18 C23 20.6(2)
C23 C18 C19 C20 0.7(3)
S1 C18 C19 C20 -175.65(18)
C18 C19 C20 C21 -0.8(3)
C19 C20 C21 C22 0.6(4)
C20 C21 C22 C23 -0.4(4)
C21 C22 C23 C18 0.3(4)
C19 C18 C23 C22 -0.5(3)
S1 C18 C23 C22 175.62(18)
